data_4100536
_journal_name_full 'Journal of the American Chemical Society'
_journal_paper_doi 10.1021/ja0529337
_journal_year 2005
_chemical_formula_sum 'C34 H45 N7 O15 S3'
_chemical_formula_weight 887.95
_space_group_IT_number 5
_symmetry_cell_setting monoclinic
_symmetry_space_group_name_Hall 'C 2y'
_symmetry_space_group_name_H-M 'C 1 2 1'
_cell_angle_alpha 90.00
_cell_angle_beta 96.35(3)
_cell_angle_gamma 90.00
_cell_formula_units_Z 4
_cell_length_a 39.028(8)
_cell_length_b 7.6664(15)
_cell_length_c 15.523(3)
_cell_measurement_temperature 273(2)
_cell_volume 4615.9(16)
_diffrn_ambient_temperature 273(2)
_exptl_crystal_density_diffrn 1.278
_cod_depositor_comments
;
The following automatic conversions were performed:
'_symmetry_cell_setting' value 'Monoclinic' changed to 'monoclinic'
according to '/home/saulius/struct/CIF-dictionaries/cif_core.dic'
dictionary named 'cif_core.dic' version 2.4.1 from 2010-06-29.

Automatic conversion script
Id: cif_fix_enum 1527 2010-12-29 10:47:43Z saulius 
;
_cod_original_sg_symbol_H-M 'C 2'
_cod_database_code 4100536

loop_
_symmetry_equiv_pos_as_xyz
'x, y, z'
'-x, y, -z'
'x+1/2, y+1/2, z'
'-x+1/2, y+1/2, -z'

loop_
_atom_site_label
_atom_site_type_symbol
_atom_site_fract_x
_atom_site_fract_y
_atom_site_fract_z
_atom_site_U_iso_or_equiv
_atom_site_adp_type
_atom_site_occupancy
_atom_site_symmetry_multiplicity
_atom_site_calc_flag
_atom_site_refinement_flags
_atom_site_disorder_assembly
_atom_site_disorder_group
S1 S 0.22789(7) 0.5749(4) 0.83819(19) 0.0945(10) Uani 1 1 d . . .
S2 S 0.10660(7) 1.0245(4) 0.76112(16) 0.0768(8) Uani 1 1 d . . .
S3 S 0.24707(6) 0.7524(4) 0.5757(2) 0.0916(10) Uani 1 1 d . . .
O1 O 0.2077(2) 0.1371(13) 1.0215(5) 0.131(3) Uani 1 1 d . . .
O2 O 0.1592(2) 0.1145(13) 0.9331(5) 0.137(3) Uani 1 1 d D . .
O3A O 0.0178(4) 0.573(2) 0.7517(11) 0.117(6) Uiso 0.483(12) 1 d P A 1
H3A H 0.0052 0.5731 0.7057 0.140 Uiso 0.483(12) 1 calc PR A 1
O3B O 0.0616(4) 0.576(2) 0.7555(10) 0.108(6) Uiso 0.517(12) 1 d P A 2
H3B H 0.0745 0.5795 0.7172 0.130 Uiso 0.517(12) 1 calc PR A 2
O4 O 0.2740(2) 0.6767(12) 0.3036(6) 0.131(3) Uani 1 1 d . . .
O5 O 0.2197(2) 0.5981(12) 0.2801(5) 0.111(3) Uani 1 1 d . . .
O6 O 0.16070(18) 1.1824(8) 0.4516(4) 0.080(2) Uani 1 1 d . . .
O7 O 0.0789(3) 1.0206(18) 0.2051(7) 0.162(4) Uani 1 1 d . . .
O8 O 0.0800(3) 1.3167(19) 0.2079(6) 0.176(5) Uani 1 1 d D . .
N1 N 0.19089(19) 0.6848(10) 0.6671(5) 0.066(2) Uani 1 1 d . . .
N2 N 0.17802(18) 0.3612(10) 0.8227(5) 0.064(2) Uani 1 1 d . . .
N3 N 0.10157(17) 0.8456(9) 0.6220(4) 0.0538(19) Uani 1 1 d . . .
N4 N 0.03493(15) 0.7600(9) 0.6086(4) 0.0540(19) Uani 1 1 d . . .
H4A H 0.0229 0.6657 0.6046 0.065 Uiso 1 1 calc R . .
H4B H 0.0379 0.8183 0.5628 0.065 Uiso 1 1 calc R . .
N5 N 0.20541(16) 0.6751(9) 0.4402(5) 0.063(2) Uani 1 1 d . . .
N6 N 0.14215(16) 0.9089(8) 0.4741(4) 0.0487(18) Uani 1 1 d . . .
H6A H 0.1291 0.8254 0.4529 0.058 Uiso 1 1 calc R . .
N7 N 0.1181(2) 1.1758(12) 0.2940(5) 0.083(3) Uani 1 1 d . . .
H7A H 0.1254 1.2761 0.3128 0.099 Uiso 1 1 calc R . .
C1 C 0.1588(2) 0.8905(10) 0.5637(6) 0.055(3) Uani 1 1 d . . .
H1A H 0.1768 0.9795 0.5732 0.066 Uiso 1 1 calc R . .
C2 C 0.1760(2) 0.7101(11) 0.5757(5) 0.054(2) Uani 1 1 d . . .
C3 C 0.1511(2) 0.5503(10) 0.5541(5) 0.052(2) Uani 1 1 d . . .
H3C H 0.1278 0.5895 0.5362 0.062 Uiso 1 1 calc R . .
H3D H 0.1589 0.4791 0.5083 0.062 Uiso 1 1 calc R . .
C4 C 0.1530(2) 0.4518(11) 0.6369(5) 0.053(2) Uani 1 1 d . . .
H4C H 0.1306 0.4484 0.6588 0.063 Uiso 1 1 calc R . .
H4D H 0.1608 0.3333 0.6294 0.063 Uiso 1 1 calc R . .
C5 C 0.1779(2) 0.5498(11) 0.6956(6) 0.052(2) Uani 1 1 d . . .
C6 C 0.1907(2) 0.4912(12) 0.7827(6) 0.060(3) Uani 1 1 d . . .
C7 C 0.2260(3) 0.4305(14) 0.9184(6) 0.076(3) Uani 1 1 d . . .
H7B H 0.2416 0.4228 0.9681 0.092 Uiso 1 1 calc R . .
C8 C 0.1984(3) 0.3276(13) 0.8995(6) 0.067(3) Uani 1 1 d . . .
C9 C 0.1892(4) 0.1804(16) 0.9570(8) 0.098(4) Uani 1 1 d . . .
C10 C 0.1459(5) -0.033(2) 0.9881(12) 0.185(8) Uiso 1 1 d D . .
H10A H 0.1529 -0.0143 1.0493 0.222 Uiso 1 1 calc R . .
H10B H 0.1209 -0.0406 0.9789 0.222 Uiso 1 1 calc R . .
C11 C 0.1615(6) -0.189(3) 0.9581(17) 0.257(12) Uiso 1 1 d D . .
H11A H 0.1544 -0.2878 0.9900 0.308 Uiso 1 1 calc R . .
H11B H 0.1861 -0.1782 0.9670 0.308 Uiso 1 1 calc R . .
H11C H 0.1542 -0.2052 0.8975 0.308 Uiso 1 1 calc R . .
C12 C 0.1337(2) 0.9187(10) 0.6295(5) 0.046(2) Uani 1 1 d . . .
C13 C 0.1410(2) 1.0197(12) 0.7008(6) 0.058(2) Uani 1 1 d . . .
H13A H 0.1617 1.0784 0.7151 0.070 Uiso 1 1 calc R . .
C14 C 0.0846(2) 0.8869(12) 0.6874(6) 0.063(3) Uani 1 1 d . . .
C15 C 0.0502(3) 0.8209(14) 0.6932(6) 0.072(3) Uani 1 1 d . A .
H15A H 0.0369 0.9258 0.7032 0.087 Uiso 1 1 calc R . .
C16 C 0.0426(5) 0.716(3) 0.7521(12) 0.161(6) Uiso 1 1 d . . .
H16A H 0.0621 0.6382 0.7454 0.194 Uiso 1 1 calc R A 1
C17 C 0.0538(9) 0.757(7) 0.831(3) 0.37(2) Uiso 1 1 d . A .
H17A H 0.0718 0.8426 0.8306 0.450 Uiso 1 1 calc R . .
H17B H 0.0627 0.6550 0.8613 0.450 Uiso 1 1 calc R . .
H17C H 0.0352 0.8045 0.8592 0.450 Uiso 1 1 calc R . .
C18 C 0.2065(2) 0.7050(10) 0.5273(7) 0.060(3) Uani 1 1 d . . .
C19 C 0.2624(3) 0.7361(12) 0.4799(7) 0.076(3) Uani 1 1 d . . .
H19A H 0.2852 0.7558 0.4708 0.091 Uiso 1 1 calc R . .
C20 C 0.2375(3) 0.6913(13) 0.4180(8) 0.076(3) Uani 1 1 d . . .
C21 C 0.2463(3) 0.6595(15) 0.3316(11) 0.111(5) Uani 1 1 d . . .
C22 C 0.2237(4) 0.561(3) 0.1917(10) 0.156(6) Uiso 1 1 d D . .
H22A H 0.2409 0.4694 0.1903 0.187 Uiso 1 1 calc R . .
H22B H 0.2326 0.6640 0.1659 0.187 Uiso 1 1 calc R . .
C23 C 0.1935(6) 0.507(4) 0.1394(15) 0.242(11) Uiso 1 1 d D . .
H23A H 0.1990 0.4829 0.0819 0.291 Uiso 1 1 calc R . .
H23B H 0.1766 0.5989 0.1373 0.291 Uiso 1 1 calc R . .
H23C H 0.1844 0.4043 0.1637 0.291 Uiso 1 1 calc R . .
C24 C 0.1460(2) 1.0454(11) 0.4244(5) 0.052(2) Uani 1 1 d . . .
C25 C 0.1344(2) 1.0241(13) 0.3323(6) 0.068(3) Uani 1 1 d . . .
H25A H 0.1180 0.9270 0.3254 0.082 Uiso 1 1 calc R . .
C26 C 0.1654(3) 0.9786(18) 0.2859(7) 0.118(5) Uani 1 1 d . . .
H26A H 0.1581 0.9612 0.2254 0.142 Uiso 1 1 calc R . .
H26B H 0.1758 0.8735 0.3102 0.142 Uiso 1 1 calc R . .
H26C H 0.1818 1.0721 0.2928 0.142 Uiso 1 1 calc R . .
C27 C 0.0926(4) 1.171(2) 0.2316(9) 0.107(4) Uani 1 1 d . . .
C28 C 0.0547(7) 1.339(4) 0.1259(16) 0.298(15) Uiso 1 1 d D . .
H28A H 0.0600 1.2657 0.0781 0.358 Uiso 1 1 calc R . .
H28B H 0.0307 1.3265 0.1360 0.358 Uiso 1 1 calc R . .
C29 C 0.0665(8) 1.531(4) 0.118(2) 0.350 Uiso 1 1 d D . .
H29A H 0.0520 1.5928 0.0773 0.420 Uiso 1 1 calc R . .
C30 C 0.0939(9) 1.639(6) 0.158(2) 0.350 Uiso 1 1 d D . .
H30A H 0.1100 1.5924 0.2008 0.420 Uiso 1 1 calc R . .
H30B H 0.0954 1.7552 0.1422 0.420 Uiso 1 1 calc R . .
O9 O 0.04246(16) 0.0990(7) 0.5369(4) 0.0724(19) Uani 1 1 d . . .
O10 O 0.05756(15) 0.0688(7) 0.4047(4) 0.0695(18) Uani 1 1 d . . .
H10C H 0.0500 -0.0301 0.4093 0.083 Uiso 1 1 calc R . .
O11 O 0.06264(16) 0.4187(8) 0.5564(4) 0.0710(19) Uani 1 1 d . . .
H11D H 0.0421 0.4196 0.5634 0.085 Uiso 1 1 calc R . .
O12 O 0.01095(13) 0.4306(7) 0.4099(4) 0.0664(19) Uani 1 1 d . . .
H12A H 0.0000 0.4686 0.3658 0.080 Uiso 1 1 calc R . .
O13 O 0.08948(14) 0.6622(7) 0.3952(4) 0.0592(16) Uani 1 1 d . . .
O14 O 0.03691(14) 0.7499(7) 0.4128(4) 0.0619(17) Uani 1 1 d . . .
H14A H 0.0460 0.8463 0.4120 0.074 Uiso 1 1 calc R . .
C31 C 0.0544(2) 0.1553(11) 0.4745(7) 0.052(2) Uani 1 1 d . . .
C32 C 0.0670(2) 0.3390(11) 0.4726(6) 0.052(2) Uani 1 1 d . . .
H32A H 0.0915 0.3399 0.4634 0.062 Uiso 1 1 calc R . .
C33 C 0.04651(19) 0.4447(10) 0.4025(6) 0.047(2) Uani 1 1 d . . .
H33A H 0.0505 0.3928 0.3467 0.057 Uiso 1 1 calc R . .
C34 C 0.0590(2) 0.6330(10) 0.4015(5) 0.050(2) Uani 1 1 d . . .
O1W O 0.1428(2) 0.5275(11) 0.3105(5) 0.108(3) Uani 1 1 d . . .

loop_
_atom_site_aniso_label
_atom_site_aniso_U_11
_atom_site_aniso_U_22
_atom_site_aniso_U_33
_atom_site_aniso_U_23
_atom_site_aniso_U_13
_atom_site_aniso_U_12
S1 0.0927(19) 0.090(2) 0.092(2) 0.0093(16) -0.0338(16) -0.0278(17)
S2 0.0848(17) 0.0809(17) 0.0641(15) -0.0174(14) 0.0056(13) -0.0205(15)
S3 0.0445(14) 0.0697(17) 0.155(3) -0.0210(19) -0.0120(16) -0.0012(14)
O1 0.125(6) 0.131(7) 0.123(6) 0.050(6) -0.045(5) 0.000(6)
O2 0.147(7) 0.157(7) 0.100(5) 0.072(5) -0.019(5) -0.059(6)
O4 0.083(5) 0.136(7) 0.187(7) 0.042(6) 0.069(5) 0.007(5)
O5 0.114(6) 0.132(7) 0.097(5) 0.010(5) 0.053(4) 0.012(5)
O6 0.107(5) 0.048(4) 0.082(4) 0.008(3) -0.007(4) -0.019(4)
O7 0.158(8) 0.171(10) 0.145(8) -0.033(7) -0.036(7) 0.025(8)
O8 0.198(9) 0.197(11) 0.121(7) 0.019(7) -0.041(7) 0.095(8)
N1 0.069(5) 0.048(4) 0.074(5) 0.005(4) -0.022(4) -0.008(4)
N2 0.062(4) 0.070(5) 0.058(4) 0.009(4) -0.008(4) 0.009(4)
N3 0.051(4) 0.047(4) 0.063(4) -0.015(4) 0.006(4) -0.014(4)
N4 0.044(4) 0.048(4) 0.068(5) 0.009(4) -0.002(3) -0.006(4)
N5 0.036(4) 0.055(4) 0.100(6) 0.019(4) 0.018(4) 0.004(4)
N6 0.048(4) 0.036(4) 0.060(4) 0.011(3) -0.002(3) -0.006(3)
N7 0.082(6) 0.079(6) 0.085(6) 0.019(5) 0.001(5) 0.019(5)
C1 0.052(5) 0.027(4) 0.081(6) 0.005(4) -0.010(5) -0.007(4)
C2 0.048(5) 0.039(5) 0.070(6) 0.003(4) -0.008(5) -0.007(4)
C3 0.044(5) 0.036(5) 0.073(6) -0.005(5) -0.007(4) -0.003(4)
C4 0.058(5) 0.050(5) 0.052(5) 0.021(4) 0.008(4) 0.002(4)
C5 0.042(5) 0.039(5) 0.073(6) 0.001(5) -0.004(4) 0.006(4)
C6 0.056(5) 0.054(6) 0.068(6) 0.004(5) -0.001(5) 0.003(5)
C7 0.092(7) 0.073(7) 0.058(6) 0.005(5) -0.019(5) -0.009(6)
C8 0.083(7) 0.071(6) 0.046(5) 0.012(5) 0.000(5) 0.011(6)
C9 0.125(10) 0.079(8) 0.086(8) 0.023(7) -0.006(8) 0.022(7)
C12 0.053(5) 0.035(4) 0.051(5) 0.000(4) 0.010(4) -0.002(4)
C13 0.052(5) 0.051(5) 0.072(6) 0.009(5) 0.006(4) -0.011(5)
C14 0.068(6) 0.054(6) 0.069(6) -0.017(5) 0.016(5) -0.028(5)
C15 0.079(7) 0.070(6) 0.072(6) -0.003(5) 0.026(5) -0.015(5)
C18 0.046(5) 0.035(5) 0.097(7) 0.008(5) -0.004(5) 0.003(4)
C19 0.062(6) 0.046(6) 0.119(8) 0.003(6) 0.011(6) -0.002(5)
C20 0.079(7) 0.046(5) 0.109(8) 0.007(6) 0.033(6) 0.012(5)
C21 0.053(7) 0.073(8) 0.198(14) 0.049(9) -0.020(9) 0.014(6)
C24 0.048(5) 0.039(5) 0.067(6) 0.000(5) 0.001(4) 0.005(5)
C25 0.075(6) 0.062(6) 0.068(6) 0.018(5) 0.011(5) -0.003(6)
C26 0.157(11) 0.122(10) 0.074(7) -0.014(7) 0.011(8) 0.077(9)
C27 0.110(9) 0.114(10) 0.101(9) 0.038(8) 0.030(8) 0.048(9)
O9 0.086(4) 0.039(3) 0.097(5) 0.004(3) 0.033(4) -0.005(3)
O10 0.071(4) 0.038(3) 0.104(5) -0.002(3) 0.027(3) -0.004(3)
O11 0.077(4) 0.043(3) 0.092(5) -0.007(3) 0.007(4) -0.007(3)
O12 0.044(3) 0.037(3) 0.117(5) 0.006(3) 0.002(3) -0.005(3)
O13 0.044(3) 0.045(3) 0.089(4) -0.002(3) 0.009(3) -0.005(3)
O14 0.057(3) 0.036(3) 0.092(4) 0.002(3) 0.005(3) 0.001(3)
C31 0.047(5) 0.032(5) 0.081(7) 0.003(5) 0.015(5) -0.001(4)
C32 0.042(5) 0.039(5) 0.075(6) -0.008(5) 0.013(4) -0.006(4)
C33 0.031(4) 0.034(5) 0.077(6) -0.008(4) 0.007(4) -0.014(4)
C34 0.046(5) 0.033(5) 0.068(6) 0.004(4) -0.002(5) 0.012(5)
O1W 0.114(6) 0.090(5) 0.121(6) -0.004(5) 0.013(5) -0.010(5)

loop_
_geom_bond_atom_site_label_1
_geom_bond_atom_site_label_2
_geom_bond_distance
_geom_bond_site_symmetry_2
_geom_bond_publ_flag
S1 C7 1.674(10) . ?
S1 C6 1.727(9) . ?
S2 C14 1.716(9) . ?
S2 C13 1.719(9) . ?
S3 C19 1.669(11) . ?
S3 C18 1.716(9) . ?
O1 C9 1.213(13) . ?
O2 C9 1.291(15) . ?
O2 C10 1.543(17) . ?
O3A C16 1.46(3) . ?
O3B C16 1.30(2) . ?
O4 C21 1.217(14) . ?
O5 C21 1.323(14) . ?
O5 C22 1.428(17) . ?
O6 C24 1.248(10) . ?
O7 C27 1.316(18) . ?
O8 C27 1.258(17) . ?
O8 C28 1.53(2) . ?
N1 C5 1.253(11) . ?
N1 C2 1.486(10) . ?
N2 C6 1.302(11) . ?
N2 C8 1.382(11) . ?
N3 C14 1.311(11) . ?
N3 C12 1.368(10) . ?
N4 C15 1.457(11) . ?
N5 C20 1.342(12) . ?
N5 C18 1.367(11) . ?
N6 C24 1.319(10) . ?
N6 C1 1.476(10) . ?
N7 C27 1.311(15) . ?
N7 C25 1.424(12) . ?
C1 C12 1.505(12) . ?
C1 C2 1.541(11) . ?
C2 C18 1.474(12) . ?
C2 C3 1.577(11) . ?
C3 C4 1.486(11) . ?
C4 C5 1.465(11) . ?
C5 C6 1.459(12) . ?
C7 C8 1.343(13) . ?
C8 C9 1.506(15) . ?
C10 C11 1.44(2) . ?
C12 C13 1.355(11) . ?
C14 C15 1.446(13) . ?
C15 C16 1.28(2) . ?
C16 C17 1.29(4) . ?
C19 C20 1.333(14) . ?
C20 C21 1.442(18) . ?
C22 C23 1.41(2) . ?
C24 C25 1.460(12) . ?
C25 C26 1.513(15) . ?
C28 C29 1.56(3) . ?
C29 C30 1.44(3) . ?
O9 C31 1.200(10) . ?
O10 C31 1.289(10) . ?
O11 C32 1.465(10) . ?
O12 C33 1.409(9) . ?
O13 C34 1.227(9) . ?
O14 C34 1.268(9) . ?
C31 C32 1.493(12) . ?
C32 C33 1.513(11) . ?
C33 C34 1.523(11) . ?
